data_7701646
loop_
_publ_author_name
'Ordyszewska, Anna'
'Szynkiewicz, Natalia'
'Perzanowski, Emil'
'Chojnacki, Jaros\/law'
'Wi\'sniewska, Aleksandra'
'Grubba, Rafa\/l'

_publ_section_title
;
 Structural and spectroscopic analysis of a new family of monomeric
 diphosphinoboranes.
;
_journal_issue 33
_journal_name_full 'Dalton transactions (Cambridge, England : 2003)'
_journal_page_first 12482
_journal_page_last 12495
_journal_paper_doi 10.1039/c9dt02195g
_journal_volume 48
_journal_year 2019
_chemical_formula_moiety 'C14 H32 B Br N P'
_chemical_formula_sum 'C14 H32 B Br N P'
_chemical_formula_weight 336.10
_chemical_properties_physical Air-sensitive,Moisture-sensitive
_space_group_crystal_system monoclinic
_space_group_IT_number 14
_space_group_name_Hall '-P 2yn'
_space_group_name_H-M_alt 'P 1 21/n 1'
_atom_sites_solution_hydrogens geom
_atom_sites_solution_primary dual
_audit_creation_date 2019-02-27
_audit_creation_method
;
Olex2 1.2
(compiled 2018.05.29 svn.r3508 for OlexSys, GUI svn.r5506)
;
_audit_update_record
;
2019-02-27 deposited with the CCDC.	2019-07-30 downloaded from the CCDC.
;
_cell_angle_alpha 90.00
_cell_angle_beta 100.2618(17)
_cell_angle_gamma 90.00
_cell_formula_units_Z 4
_cell_length_a 8.14383(18)
_cell_length_b 14.2729(4)
_cell_length_c 15.9925(4)
_cell_measurement_reflns_used 21486
_cell_measurement_temperature 120
_cell_measurement_theta_max 29.63
_cell_measurement_theta_min 2.59
_cell_volume 1829.17(8)
_computing_cell_refinement 'X-Area Recipe 1.33.0.0 (STOE, 2015)'
_computing_data_collection 'X-Area WinXpose 2.0.22.0 (STOE, 2016)'
_computing_data_reduction 'X-Area Integrate 1.72.0.0 (STOE, 2018) X-Area X-Red32 1.63.4.0 (STOE, 2017)'
_computing_molecular_graphics 'Olex2 (Dolomanov et al., 2009)'
_computing_publication_material 'Olex2 (Dolomanov et al., 2009)'
_computing_structure_refinement 'ShelXL (Sheldrick, 2015)'
_computing_structure_solution 'ShelXT (Sheldrick, 2015)'
_diffrn_ambient_temperature 120
_diffrn_detector_area_resol_mean 6.67
_diffrn_measured_fraction_theta_full 0.999
_diffrn_measured_fraction_theta_max 0.997
_diffrn_measurement_device_type 'STOE IPDS 2T'
_diffrn_measurement_method 'rotation method, \w scans'
_diffrn_radiation_type MoK\a
_diffrn_radiation_wavelength 0.71073
_diffrn_reflns_av_R_equivalents 0.0246
_diffrn_reflns_av_unetI/netI 0.0211
_diffrn_reflns_Laue_measured_fraction_full 0.999
_diffrn_reflns_Laue_measured_fraction_max 0.997
_diffrn_reflns_limit_h_max 10
_diffrn_reflns_limit_h_min -11
_diffrn_reflns_limit_k_max 19
_diffrn_reflns_limit_k_min -19
_diffrn_reflns_limit_l_max 21
_diffrn_reflns_limit_l_min -19
_diffrn_reflns_number 18839
_diffrn_reflns_point_group_measured_fraction_full 0.999
_diffrn_reflns_point_group_measured_fraction_max 0.997
_diffrn_reflns_theta_full 25.242
_diffrn_reflns_theta_max 29.182
_diffrn_reflns_theta_min 2.588
_diffrn_source 'GeniX Mo, 0.05 x 0.05 mm2 microfocus'
_exptl_absorpt_coefficient_mu 2.33
_exptl_absorpt_correction_T_max 0.8933
_exptl_absorpt_correction_T_min 0.6231
_exptl_absorpt_correction_type integration
_exptl_absorpt_process_details
'STOE X-Red32, absorption correction by Gaussian integration, analogous to P. Coppens, "The Evaluation of Absorption and Extinction in Single-Crystal Structure Analysis", published in F. R. Ahmed (Editor), "Crystallographic Computing", Munksgaard, Copenhagen (1970), 255 - 270'
_exptl_crystal_colour colourless
_exptl_crystal_colour_primary colourless
_exptl_crystal_density_diffrn 1.220
_exptl_crystal_density_method 'not measured'
_exptl_crystal_description plate
_exptl_crystal_F_000 712
_exptl_crystal_size_max 0.16
_exptl_crystal_size_mid 0.11
_exptl_crystal_size_min 0.03
_refine_diff_density_max 0.548
_refine_diff_density_min -0.478
_refine_diff_density_rms 0.067
_refine_ls_extinction_method none
_refine_ls_goodness_of_fit_ref 1.040
_refine_ls_hydrogen_treatment constr
_refine_ls_matrix_type full
_refine_ls_number_parameters 173
_refine_ls_number_reflns 4946
_refine_ls_number_restraints 0
_refine_ls_restrained_S_all 1.040
_refine_ls_R_factor_all 0.0474
_refine_ls_R_factor_gt 0.0336
_refine_ls_shift/su_max 0.001
_refine_ls_shift/su_mean 0.000
_refine_ls_structure_factor_coef Fsqd
_refine_ls_weighting_details 'w=1/[\s^2^(Fo^2^)+(0.0321P)^2^+1.7775P] where P=(Fo^2^+2Fc^2^)/3'
_refine_ls_weighting_scheme calc
_refine_ls_wR_factor_gt 0.0738
_refine_ls_wR_factor_ref 0.0803
_reflns_Friedel_coverage 0.000
_reflns_number_gt 3174
_reflns_number_total 4946
_reflns_threshold_expression 'I > 2\s(I)'
_cod_data_source_file c9dt02195g2.cif
_cod_data_source_block 2
_cod_original_cell_volume 1829.18(8)
_cod_database_code 7701646
_shelx_shelxl_version_number 2018/3
_shelx_space_group_comment
;
The symmetry employed for this shelxl refinement is uniquely defined
by the following loop, which should always be used as a source of
symmetry information in preference to the above space-group names.
They are only intended as comments.
;
_shelx_estimated_absorpt_t_max 0.934
_shelx_estimated_absorpt_t_min 0.708
_olex2_refinement_description
;
1. Fixed Uiso
 At 1.2 times of:
  All C(H) groups
 At 1.5 times of:
  All C(H,H,H) groups
2.a Ternary CH refined with riding coordinates:
 C4(H4), C1(H1)
2.b Idealised Me refined as rotating group:
 C3(H3A,H3B,H3C), C13(H13A,H13B,H13C), C2(H2A,H2B,H2C), C5(H5A,H5B,H5C),
 C6(H6A,H6B,H6C), C12(H12A,H12B,H12C), C14(H14A,H14B,H14C), C9(H9A,H9B,H9C),
 C8(H8A,H8B,H8C), C10(H10A,H10B,H10C)
;
_olex2_submission_special_instructions 'No special instructions were received'

loop_
_space_group_symop_operation_xyz
'x, y, z'
'-x+1/2, y+1/2, -z+1/2'
'-x, -y, -z'
'x-1/2, -y-1/2, z-1/2'

loop_
_atom_site_label
_atom_site_type_symbol
_atom_site_fract_x
_atom_site_fract_y
_atom_site_fract_z
_atom_site_U_iso_or_equiv
_atom_site_adp_type
_atom_site_occupancy
_atom_site_site_symmetry_order
_atom_site_calc_flag
_atom_site_refinement_flags_posn
Br1 Br 0.24491(3) 0.78153(2) 0.71000(2) 0.03245(7) Uani 1 1 d .
P1 P 0.43429(6) 0.73194(3) 0.54123(3) 0.01860(10) Uani 1 1 d .
N1 N 0.31146(19) 0.59378(10) 0.65113(9) 0.0179(3) Uani 1 1 d .
C4 C 0.3828(2) 0.52162(13) 0.60000(13) 0.0233(4) Uani 1 1 d .
H4 H 0.436795 0.556373 0.557849 0.028 Uiso 1 1 calc R
B1 B 0.3291(2) 0.68864(14) 0.63515(13) 0.0178(4) Uani 1 1 d .
C1 C 0.2241(2) 0.55032(13) 0.71643(12) 0.0222(4) Uani 1 1 d .
H1 H 0.231517 0.481063 0.708246 0.027 Uiso 1 1 calc R
C7 C 0.6091(2) 0.81245(13) 0.59179(14) 0.0247(4) Uani 1 1 d .
C3 C 0.0382(3) 0.57312(17) 0.70094(14) 0.0324(5) Uani 1 1 d .
H3A H 0.022618 0.639329 0.713841 0.049 Uiso 1 1 calc GR
H3B H -0.017563 0.533877 0.737685 0.049 Uiso 1 1 calc GR
H3C H -0.009961 0.560812 0.641337 0.049 Uiso 1 1 calc GR
C13 C 0.1846(3) 0.88283(16) 0.50144(14) 0.0346(5) Uani 1 1 d .
H13A H 0.145641 0.867441 0.554334 0.052 Uiso 1 1 calc GR
H13B H 0.090079 0.904098 0.458937 0.052 Uiso 1 1 calc GR
H13C H 0.268384 0.932722 0.512214 0.052 Uiso 1 1 calc GR
C2 C 0.3116(3) 0.56918(16) 0.80721(13) 0.0322(5) Uani 1 1 d .
H2A H 0.430666 0.554889 0.812529 0.048 Uiso 1 1 calc GR
H2B H 0.262643 0.529534 0.846382 0.048 Uiso 1 1 calc GR
H2C H 0.297640 0.635258 0.821136 0.048 Uiso 1 1 calc GR
C11 C 0.2618(3) 0.79614(13) 0.46855(13) 0.0259(4) Uani 1 1 d .
C5 C 0.5195(3) 0.46447(15) 0.65468(16) 0.0346(5) Uani 1 1 d .
H5A H 0.605475 0.506798 0.684229 0.052 Uiso 1 1 calc GR
H5B H 0.569559 0.421576 0.618471 0.052 Uiso 1 1 calc GR
H5C H 0.471429 0.428305 0.696489 0.052 Uiso 1 1 calc GR
C6 C 0.2483(3) 0.45967(15) 0.54910(15) 0.0346(5) Uani 1 1 d .
H6A H 0.195927 0.421668 0.588115 0.052 Uiso 1 1 calc GR
H6B H 0.298926 0.418401 0.511804 0.052 Uiso 1 1 calc GR
H6C H 0.163654 0.499137 0.514675 0.052 Uiso 1 1 calc GR
C12 C 0.3306(4) 0.82303(18) 0.38843(14) 0.0424(6) Uani 1 1 d .
H12A H 0.417645 0.870738 0.402847 0.064 Uiso 1 1 calc GR
H12B H 0.240150 0.848088 0.345605 0.064 Uiso 1 1 calc GR
H12C H 0.378060 0.767428 0.365738 0.064 Uiso 1 1 calc GR
C14 C 0.1260(3) 0.72152(18) 0.44412(18) 0.0451(6) Uani 1 1 d .
H14A H 0.174965 0.665707 0.422628 0.068 Uiso 1 1 calc GR
H14B H 0.037933 0.746469 0.399914 0.068 Uiso 1 1 calc GR
H14C H 0.078394 0.704749 0.494208 0.068 Uiso 1 1 calc GR
C9 C 0.5644(3) 0.90934(16) 0.61999(18) 0.0417(6) Uani 1 1 d .
H9A H 0.514006 0.946067 0.570217 0.063 Uiso 1 1 calc GR
H9B H 0.665504 0.940921 0.648971 0.063 Uiso 1 1 calc GR
H9C H 0.484749 0.903561 0.658974 0.063 Uiso 1 1 calc GR
C8 C 0.7264(4) 0.8249(2) 0.5281(2) 0.0583(8) Uani 1 1 d .
H8A H 0.765287 0.763427 0.512567 0.087 Uiso 1 1 calc GR
H8B H 0.822337 0.863083 0.553656 0.087 Uiso 1 1 calc GR
H8C H 0.666832 0.856351 0.477078 0.087 Uiso 1 1 calc GR
C10 C 0.6996(3) 0.7585(2) 0.6684(2) 0.0559(8) Uani 1 1 d .
H10A H 0.628889 0.755251 0.711834 0.084 Uiso 1 1 calc GR
H10B H 0.804159 0.790645 0.691666 0.084 Uiso 1 1 calc GR
H10C H 0.724224 0.694958 0.650951 0.084 Uiso 1 1 calc GR

loop_
_atom_site_aniso_label
_atom_site_aniso_U_11
_atom_site_aniso_U_22
_atom_site_aniso_U_33
_atom_site_aniso_U_23
_atom_site_aniso_U_13
_atom_site_aniso_U_12
Br1 0.05197(14) 0.02003(10) 0.03125(11) -0.00306(8) 0.02349(9) 0.00304(9)
P1 0.0232(2) 0.0145(2) 0.0195(2) 0.00059(16) 0.00752(17) 0.00096(16)
N1 0.0195(7) 0.0158(7) 0.0188(7) 0.0004(5) 0.0043(6) -0.0005(5)
C4 0.0275(9) 0.0157(8) 0.0284(9) -0.0012(7) 0.0093(8) 0.0015(7)
B1 0.0194(9) 0.0170(8) 0.0177(9) -0.0025(7) 0.0052(7) 0.0016(7)
C1 0.0251(9) 0.0216(8) 0.0210(9) 0.0026(7) 0.0068(7) -0.0044(7)
C7 0.0210(9) 0.0196(8) 0.0343(10) 0.0002(7) 0.0065(8) -0.0027(7)
C3 0.0254(10) 0.0399(12) 0.0335(11) 0.0042(9) 0.0098(9) -0.0044(9)
C13 0.0380(12) 0.0340(11) 0.0293(11) -0.0007(9) -0.0012(9) 0.0153(9)
C2 0.0419(12) 0.0335(11) 0.0208(9) 0.0055(8) 0.0038(8) -0.0071(9)
C11 0.0327(10) 0.0211(9) 0.0220(9) 0.0023(7) -0.0003(8) 0.0023(7)
C5 0.0327(11) 0.0248(10) 0.0481(13) 0.0053(9) 0.0117(10) 0.0078(8)
C6 0.0436(13) 0.0253(10) 0.0355(12) -0.0110(9) 0.0087(10) -0.0041(9)
C12 0.0689(17) 0.0370(12) 0.0222(10) 0.0071(9) 0.0104(11) 0.0127(12)
C14 0.0426(13) 0.0355(12) 0.0476(14) 0.0045(11) -0.0179(11) -0.0072(10)
C9 0.0316(11) 0.0300(11) 0.0635(17) -0.0189(11) 0.0082(11) -0.0072(9)
C8 0.0527(16) 0.0604(18) 0.071(2) -0.0173(15) 0.0372(15) -0.0297(14)
C10 0.0337(13) 0.0466(15) 0.075(2) 0.0208(14) -0.0231(13) -0.0082(11)

loop_
_atom_type_symbol
_atom_type_description
_atom_type_scat_dispersion_real
_atom_type_scat_dispersion_imag
_atom_type_scat_source
C C 0.0033 0.0016 'International Tables Vol C Tables 4.2.6.8 and 6.1.1.4'
H H 0.0000 0.0000 'International Tables Vol C Tables 4.2.6.8 and 6.1.1.4'
B B 0.0013 0.0007 'International Tables Vol C Tables 4.2.6.8 and 6.1.1.4'
Br Br -0.2901 2.4595 'International Tables Vol C Tables 4.2.6.8 and 6.1.1.4'
N N 0.0061 0.0033 'International Tables Vol C Tables 4.2.6.8 and 6.1.1.4'
P P 0.1023 0.0942 'International Tables Vol C Tables 4.2.6.8 and 6.1.1.4'

loop_
_geom_angle_atom_site_label_1
_geom_angle_atom_site_label_2
_geom_angle_atom_site_label_3
_geom_angle
C7 P1 B1 105.19(9)
C11 P1 B1 104.22(9)
C11 P1 C7 112.82(9)
C4 N1 C1 112.03(14)
B1 N1 C4 120.48(15)
B1 N1 C1 127.49(15)
N1 C4 H4 106.7
N1 C4 C5 111.71(17)
N1 C4 C6 112.29(16)
C5 C4 H4 106.7
C5 C4 C6 112.22(17)
C6 C4 H4 106.7
P1 B1 Br1 119.79(10)
N1 B1 Br1 118.73(13)
N1 B1 P1 121.48(13)
N1 C1 H1 105.7
N1 C1 C3 112.28(16)
N1 C1 C2 113.08(15)
C3 C1 H1 105.7
C2 C1 H1 105.7
C2 C1 C3 113.52(17)
C9 C7 P1 118.49(15)
C9 C7 C8 107.7(2)
C9 C7 C10 109.2(2)
C8 C7 P1 107.32(16)
C10 C7 P1 104.88(15)
C10 C7 C8 109.0(2)
C1 C3 H3A 109.5
C1 C3 H3B 109.5
C1 C3 H3C 109.5
H3A C3 H3B 109.5
H3A C3 H3C 109.5
H3B C3 H3C 109.5
H13A C13 H13B 109.5
H13A C13 H13C 109.5
H13B C13 H13C 109.5
C11 C13 H13A 109.5
C11 C13 H13B 109.5
C11 C13 H13C 109.5
C1 C2 H2A 109.5
C1 C2 H2B 109.5
C1 C2 H2C 109.5
H2A C2 H2B 109.5
H2A C2 H2C 109.5
H2B C2 H2C 109.5
C13 C11 P1 119.19(14)
C13 C11 C12 108.65(18)
C13 C11 C14 109.2(2)
C12 C11 P1 106.97(15)
C14 C11 P1 104.07(14)
C14 C11 C12 108.3(2)
C4 C5 H5A 109.5
C4 C5 H5B 109.5
C4 C5 H5C 109.5
H5A C5 H5B 109.5
H5A C5 H5C 109.5
H5B C5 H5C 109.5
C4 C6 H6A 109.5
C4 C6 H6B 109.5
C4 C6 H6C 109.5
H6A C6 H6B 109.5
H6A C6 H6C 109.5
H6B C6 H6C 109.5
C11 C12 H12A 109.5
C11 C12 H12B 109.5
C11 C12 H12C 109.5
H12A C12 H12B 109.5
H12A C12 H12C 109.5
H12B C12 H12C 109.5
C11 C14 H14A 109.5
C11 C14 H14B 109.5
C11 C14 H14C 109.5
H14A C14 H14B 109.5
H14A C14 H14C 109.5
H14B C14 H14C 109.5
C7 C9 H9A 109.5
C7 C9 H9B 109.5
C7 C9 H9C 109.5
H9A C9 H9B 109.5
H9A C9 H9C 109.5
H9B C9 H9C 109.5
C7 C8 H8A 109.5
C7 C8 H8B 109.5
C7 C8 H8C 109.5
H8A C8 H8B 109.5
H8A C8 H8C 109.5
H8B C8 H8C 109.5
C7 C10 H10A 109.5
C7 C10 H10B 109.5
C7 C10 H10C 109.5
H10A C10 H10B 109.5
H10A C10 H10C 109.5
H10B C10 H10C 109.5

loop_
_geom_bond_atom_site_label_1
_geom_bond_atom_site_label_2
_geom_bond_distance
Br1 B1 1.9882(19)
P1 B1 1.958(2)
P1 C7 1.895(2)
P1 C11 1.893(2)
N1 C4 1.495(2)
N1 B1 1.389(2)
N1 C1 1.499(2)
C4 H4 1.0000
C4 C5 1.524(3)
C4 C6 1.525(3)
C1 H1 1.0000
C1 C3 1.526(3)
C1 C2 1.523(3)
C7 C9 1.519(3)
C7 C8 1.527(3)
C7 C10 1.521(3)
C3 H3A 0.9800
C3 H3B 0.9800
C3 H3C 0.9800
C13 H13A 0.9800
C13 H13B 0.9800
C13 H13C 0.9800
C13 C11 1.523(3)
C2 H2A 0.9800
C2 H2B 0.9800
C2 H2C 0.9800
C11 C12 1.536(3)
C11 C14 1.535(3)
C5 H5A 0.9800
C5 H5B 0.9800
C5 H5C 0.9800
C6 H6A 0.9800
C6 H6B 0.9800
C6 H6C 0.9800
C12 H12A 0.9800
C12 H12B 0.9800
C12 H12C 0.9800
C14 H14A 0.9800
C14 H14B 0.9800
C14 H14C 0.9800
C9 H9A 0.9800
C9 H9B 0.9800
C9 H9C 0.9800
C8 H8A 0.9800
C8 H8B 0.9800
C8 H8C 0.9800
C10 H10A 0.9800
C10 H10B 0.9800
C10 H10C 0.9800

loop_
_geom_torsion_atom_site_label_1
_geom_torsion_atom_site_label_2
_geom_torsion_atom_site_label_3
_geom_torsion_atom_site_label_4
_geom_torsion
C4 N1 B1 Br1 -176.03(13)
C4 N1 B1 P1 4.0(2)
C4 N1 C1 C3 -116.81(18)
C4 N1 C1 C2 113.13(18)
B1 P1 C7 C9 -74.51(19)
B1 P1 C7 C8 163.40(18)
B1 P1 C7 C10 47.58(19)
B1 P1 C11 C13 62.36(19)
B1 P1 C11 C12 -174.04(15)
B1 P1 C11 C14 -59.50(17)
B1 N1 C4 C5 115.93(19)
B1 N1 C4 C6 -117.0(2)
B1 N1 C1 C3 62.7(2)
B1 N1 C1 C2 -67.3(2)
C1 N1 C4 C5 -64.5(2)
C1 N1 C4 C6 62.6(2)
C1 N1 B1 Br1 4.5(3)
C1 N1 B1 P1 -175.56(14)
C7 P1 C11 C13 -51.2(2)
C7 P1 C11 C12 72.39(17)
C7 P1 C11 C14 -173.07(16)
C11 P1 C7 C9 38.5(2)
C11 P1 C7 C8 -83.6(2)
C11 P1 C7 C10 160.56(18)
